data_7211222
loop_
_publ_author_name
'Wouters, Johan'
'Grepioni, Fabrizia'
'Braga, Dario'
'Kaminski, Rafal M.'
'Rome, Sandrine'
'Aerts, Luc'
'Qu\'er\'e, Luc'

_publ_section_title
;
 Novel pharmaceutical compositions through co-crystallization of racetams
 and Li+ salts
;
_journal_issue 44
_journal_name_full CrystEngComm
_journal_page_first 8898
_journal_paper_doi 10.1039/c3ce41539b
_journal_volume 15
_journal_year 2013
_chemical_formula_moiety 'C22 H40 Li N4 O4, Br'
_chemical_formula_sum 'C22 H40 Br Li N4 O4'
_chemical_formula_weight 511.42
_space_group_IT_number 20
_symmetry_cell_setting orthorhombic
_symmetry_Int_Tables_number 20
_symmetry_space_group_name_Hall 'C 2c 2'
_symmetry_space_group_name_H-M 'C 2 2 21'
_atom_sites_solution_hydrogens geom
_atom_sites_solution_primary direct
_atom_sites_solution_secondary difmap
_audit_creation_method SHELXL-97
_cell_angle_alpha 90.00
_cell_angle_beta 90.00
_cell_angle_gamma 90.00
_cell_formula_units_Z 4
_cell_length_a 10.408(2)
_cell_length_b 25.175(3)
_cell_length_c 10.745(2)
_cell_measurement_reflns_used 20
_cell_measurement_temperature 293(2)
_cell_measurement_theta_max 37.6
_cell_measurement_theta_min 20.2
_cell_volume 2815.4(8)
_computing_cell_refinement NoniusCAD4/MACH3(2000)
_computing_data_collection NoniusCAD4/MACH3(2000)
_computing_data_reduction 'Platon2001 (Spek, 2001)'
_computing_structure_refinement 'SHELXL-97 (Sheldrick, 1997)'
_computing_structure_solution 'SHELXS-97 (Sheldrick, 1990)'
_diffrn_ambient_temperature 293(2)
_diffrn_measured_fraction_theta_full 1.000
_diffrn_measured_fraction_theta_max 1.000
_diffrn_measurement_device_type nonius-cad4
_diffrn_measurement_method \q/q2\q
_diffrn_radiation_monochromator graphite
_diffrn_radiation_type CuK\a
_diffrn_radiation_wavelength 1.54178
_diffrn_reflns_av_R_equivalents 0.0000
_diffrn_reflns_av_sigmaI/netI 0.0226
_diffrn_reflns_limit_h_max 13
_diffrn_reflns_limit_h_min 0
_diffrn_reflns_limit_k_max 31
_diffrn_reflns_limit_k_min 0
_diffrn_reflns_limit_l_max 0
_diffrn_reflns_limit_l_min -13
_diffrn_reflns_number 1650
_diffrn_reflns_theta_full 75.07
_diffrn_reflns_theta_max 75.07
_diffrn_reflns_theta_min 3.51
_diffrn_source 'fine-focus sealed tube'
_diffrn_standards_decay_% 5.6
_diffrn_standards_interval_count 200
_diffrn_standards_interval_time 60
_diffrn_standards_number 3
_exptl_absorpt_coefficient_mu 2.233
_exptl_absorpt_correction_T_max 0.8243
_exptl_absorpt_correction_T_min 0.4687
_exptl_absorpt_correction_type analytical
_exptl_absorpt_process_details Alcock
_exptl_crystal_colour colorless
_exptl_crystal_density_diffrn 1.207
_exptl_crystal_density_method 'not measured'
_exptl_crystal_description prism
_exptl_crystal_F_000 1080
_exptl_crystal_size_max 0.40
_exptl_crystal_size_mid 0.29
_exptl_crystal_size_min 0.09
_refine_diff_density_max 0.372
_refine_diff_density_min -0.230
_refine_diff_density_rms 0.046
_refine_ls_abs_structure_details 'Flack H D (1983), Acta Cryst. A39, 876-881'
_refine_ls_abs_structure_Flack -0.13(5)
_refine_ls_extinction_method none
_refine_ls_goodness_of_fit_ref 1.039
_refine_ls_hydrogen_treatment constr
_refine_ls_matrix_type full
_refine_ls_number_parameters 158
_refine_ls_number_reflns 1650
_refine_ls_number_restraints 188
_refine_ls_restrained_S_all 1.002
_refine_ls_R_factor_all 0.0696
_refine_ls_R_factor_gt 0.0463
_refine_ls_shift/su_max 0.000
_refine_ls_shift/su_mean 0.000
_refine_ls_structure_factor_coef Fsqd
_refine_ls_weighting_details 'calc w=1/[\s^2^(Fo^2^)+(0.0753P)^2^+0.8116P] where P=(Fo^2^+2Fc^2^)/3'
_refine_ls_weighting_scheme calc
_refine_ls_wR_factor_gt 0.1184
_refine_ls_wR_factor_ref 0.1325
_reflns_number_gt 1234
_reflns_number_total 1650
_reflns_threshold_expression >2sigma(I)
_cod_data_source_file c3ce41539b.txt
_cod_data_source_block BRV.LiBr
_cod_depositor_comments
;
The following automatic conversions were performed:

'_exptl_absorpt_correction_type' value 'Analytical' changed to
'analytical' according to
/home/saulius/struct/CIF-dictionaries/cif_core.dic dictionary named
'cif_core.dic' version 2.4.2 from 2011-04-26.

Automatic conversion script
Id: cif_fix_values 1891 2012-01-12 08:04:46Z andrius 
;
_cod_original_sg_symbol_Hall 'C 2c 2 '
_cod_original_sg_symbol_H-M C2221
_cod_database_code 7211222

loop_
_symmetry_equiv_pos_as_xyz
'x, y, z'
'-x, -y, z+1/2'
'x, -y, -z'
'-x, y, -z+1/2'
'x+1/2, y+1/2, z'
'-x+1/2, -y+1/2, z+1/2'
'x+1/2, -y+1/2, -z'
'-x+1/2, y+1/2, -z+1/2'

loop_
_atom_site_label
_atom_site_type_symbol
_atom_site_fract_x
_atom_site_fract_y
_atom_site_fract_z
_atom_site_U_iso_or_equiv
_atom_site_adp_type
_atom_site_occupancy
_atom_site_symmetry_multiplicity
_atom_site_calc_flag
_atom_site_refinement_flags
_atom_site_disorder_assembly
_atom_site_disorder_group
Li1 Li 0.0000 -0.0203(4) -0.2500 0.068(3) Uani 1 2 d SU . .
Br1 Br 0.57786(6) 0.0000 0.0000 0.1174(5) Uani 1 2 d S . .
O1 O 0.1461(3) 0.06811(12) 0.2400(3) 0.0651(7) Uani 1 1 d U . .
O2 O 0.0578(3) 0.02660(13) -0.1217(3) 0.0786(9) Uani 1 1 d U . .
N2 N 0.1021(3) 0.09761(13) 0.0010(4) 0.0619(8) Uani 1 1 d U . .
N1 N 0.3427(3) 0.0384(2) 0.2018(4) 0.0930(15) Uani 1 1 d U . .
H1A H 0.3519 0.0268 0.2766 0.112 Uiso 1 1 calc R . .
H1B H 0.4038 0.0347 0.1487 0.112 Uiso 1 1 calc R . .
C1 C 0.2362(3) 0.06163(18) 0.1691(4) 0.0583(10) Uani 1 1 d U . .
C2 C 0.2303(4) 0.08140(18) 0.0327(4) 0.0605(10) Uani 1 1 d U . .
C3 C 0.0246(4) 0.0681(2) -0.0701(4) 0.0652(10) Uani 1 1 d U . .
C4 C -0.1050(5) 0.0938(2) -0.0725(6) 0.0914(16) Uani 1 1 d U B .
C5 C -0.0842(6) 0.1497(2) -0.0239(6) 0.0994(18) Uani 1 1 d DU . .
C6 C 0.0397(6) 0.1447(2) 0.0500(6) 0.0933(17) Uani 1 1 d U B .
C7 C -0.1738(7) 0.1795(4) 0.0620(8) 0.097(2) Uani 0.64 1 d PDU B 1
C8 C -0.3021(7) 0.1906(4) 0.0018(10) 0.111(3) Uani 0.64 1 d PDU B 1
C9 C -0.3983(9) 0.2116(5) 0.0948(14) 0.127(5) Uani 0.64 1 d PDU B 1
C10 C 0.3312(5) 0.1238(2) 0.0067(7) 0.0903(15) Uani 1 1 d U . .
C11 C 0.3362(8) 0.1389(3) -0.1308(7) 0.122(2) Uani 1 1 d U . .

loop_
_atom_site_aniso_label
_atom_site_aniso_U_11
_atom_site_aniso_U_22
_atom_site_aniso_U_33
_atom_site_aniso_U_23
_atom_site_aniso_U_13
_atom_site_aniso_U_12
Li1 0.049(5) 0.086(6) 0.069(6) 0.000 -0.030(5) 0.000
Br1 0.0528(3) 0.2330(12) 0.0663(4) -0.0473(6) 0.000 0.000
O1 0.0561(15) 0.0835(18) 0.0558(15) -0.0038(16) 0.0098(13) -0.0063(14)
O2 0.0735(19) 0.086(2) 0.076(2) -0.0138(17) -0.0251(17) 0.0016(16)
N2 0.0620(16) 0.071(2) 0.0526(16) -0.0065(18) 0.001(2) 0.0036(15)
N1 0.0463(18) 0.179(4) 0.054(2) 0.014(3) 0.0042(16) 0.011(2)
C1 0.0404(17) 0.083(3) 0.052(2) -0.007(2) 0.0008(15) -0.0146(19)
C2 0.0530(19) 0.080(3) 0.049(2) -0.0106(19) 0.0027(15) -0.0076(18)
C3 0.052(2) 0.084(3) 0.060(3) 0.012(2) -0.0043(18) 0.000(2)
C4 0.054(2) 0.127(4) 0.092(4) 0.023(3) -0.002(2) 0.016(3)
C5 0.094(3) 0.101(3) 0.103(4) 0.032(3) 0.021(3) 0.041(3)
C6 0.122(4) 0.082(3) 0.076(3) 0.002(3) 0.001(3) 0.035(3)
C7 0.088(5) 0.092(5) 0.111(6) 0.020(4) 0.011(5) 0.021(4)
C8 0.082(4) 0.110(6) 0.142(7) 0.005(6) 0.015(5) 0.021(4)
C9 0.088(7) 0.097(8) 0.196(15) -0.021(7) 0.035(8) 0.007(6)
C7' 0.088(5) 0.092(5) 0.111(6) 0.020(4) 0.011(5) 0.021(4)
C8' 0.082(4) 0.110(6) 0.142(7) 0.005(6) 0.015(5) 0.021(4)
C9' 0.088(7) 0.097(8) 0.196(15) -0.021(7) 0.035(8) 0.007(6)
C10 0.081(3) 0.112(4) 0.078(3) -0.003(3) 0.011(4) -0.033(3)
C11 0.129(6) 0.143(6) 0.095(4) 0.029(4) 0.026(4) -0.037(5)

loop_
_atom_type_symbol
_atom_type_description
_atom_type_scat_dispersion_real
_atom_type_scat_dispersion_imag
_atom_type_scat_source
C C 0.0181 0.0091 'International Tables Vol C Tables 4.2.6.8 and 6.1.1.4'
H H 0.0000 0.0000 'International Tables Vol C Tables 4.2.6.8 and 6.1.1.4'
Br Br -0.6763 1.2805 'International Tables Vol C Tables 4.2.6.8 and 6.1.1.4'
Li Li 0.0008 0.0003 'International Tables Vol C Tables 4.2.6.8 and 6.1.1.4'
N N 0.0311 0.0180 'International Tables Vol C Tables 4.2.6.8 and 6.1.1.4'
O O 0.0492 0.0322 'International Tables Vol C Tables 4.2.6.8 and 6.1.1.4'

loop_
_geom_angle_atom_site_label_1
_geom_angle_atom_site_label_2
_geom_angle_atom_site_label_3
_geom_angle
_geom_angle_site_symmetry_1
_geom_angle_site_symmetry_3
O2 Li1 O2 103.7(5) 4_554 .
O2 Li1 O1 131.96(15) 4_554 3
O2 Li1 O1 95.54(14) . 3
O2 Li1 O1 95.54(14) 4_554 2_554
O2 Li1 O1 131.96(15) . 2_554
O1 Li1 O1 103.5(5) 3 2_554
C1 O1 Li1 123.6(3) . 2
C3 O2 Li1 139.5(4) . .
C3 N2 C2 122.6(4) . .
C3 N2 C6 113.1(4) . .
C2 N2 C6 124.2(4) . .
C1 N1 H1A 120.0 . .
C1 N1 H1B 120.0 . .
H1A N1 H1B 120.0 . .
O1 C1 N1 123.1(4) . .
O1 C1 C2 121.2(4) . .
N1 C1 C2 115.7(4) . .
N2 C2 C10 113.5(4) . .
N2 C2 C1 110.6(3) . .
C10 C2 C1 111.8(4) . .
N2 C2 H2 106.9 . .
C10 C2 H2 106.9 . .
C1 C2 H2 106.9 . .
O2 C3 N2 124.0(4) . .
O2 C3 C4 127.7(5) . .
N2 C3 C4 108.2(4) . .
C3 C4 C5 105.5(5) . .
C3 C4 H4A 110.6 . .
C5 C4 H4A 110.6 . .
C3 C4 H4B 110.6 . .
C5 C4 H4B 110.6 . .
H4A C4 H4B 108.8 . .
C7 C5 C4 125.6(6) . .
C7 C5 C6 104.2(5) . .
C4 C5 C6 103.0(4) . .
C4 C5 C7' 94.5(7) . .
C6 C5 C7' 130.3(10) . .
C7 C5 H5 107.6 . .
C4 C5 H5 107.6 . .
C6 C5 H5 107.6 . .
C7' C5 H5 110.6 . .
N2 C6 C5 104.9(5) . .
N2 C6 H6C 110.8 . .
C5 C6 H6C 110.8 . .
N2 C6 H6D 110.8 . .
C5 C6 H6D 110.8 . .
H6C C6 H6D 108.8 . .
C8 C7 C5 112.1(5) . .
C8 C7 H7A 109.2 . .
C5 C7 H7A 109.2 . .
C8 C7 H7B 109.2 . .
C5 C7 H7B 109.2 . .
H7A C7 H7B 107.9 . .
C7 C8 C9 111.6(7) . .
C7 C8 H8A 109.3 . .
C9 C8 H8A 109.3 . .
C7 C8 H8B 109.3 . .
C9 C8 H8B 109.3 . .
H8A C8 H8B 108.0 . .
C8' C7' C5 102.7(11) . .
C8' C7' H71' 111.2 . .
C5 C7' H71' 111.2 . .
C8' C7' H72' 111.2 . .
C5 C7' H72' 111.2 . .
H71' C7' H72' 109.1 . .
C9' C8' C7' 116.5(15) . .
C9' C8' H81' 108.2 . .
C7' C8' H81' 108.2 . .
C9' C8' H82' 108.2 . .
C7' C8' H82' 108.2 . .
H81' C8' H82' 107.3 . .
C8' C9' H91' 109.5 . .
C8' C9' H92' 109.5 . .
H91' C9' H92' 109.5 . .
C8' C9' H93' 109.5 . .
H91' C9' H93' 109.5 . .
H92' C9' H93' 109.5 . .
C2 C10 C11 112.0(5) . .
C2 C10 H10A 109.2 . .
C11 C10 H10A 109.2 . .
C2 C10 H10B 109.2 . .
C11 C10 H10B 109.2 . .
H10A C10 H10B 107.9 . .
C10 C11 H11A 109.5 . .
C10 C11 H11B 109.5 . .
H11A C11 H11B 109.5 . .
C10 C11 H11C 109.5 . .
H11A C11 H11C 109.5 . .
H11B C11 H11C 109.5 . .

loop_
_geom_bond_atom_site_label_1
_geom_bond_atom_site_label_2
_geom_bond_distance
_geom_bond_site_symmetry_2
Li1 O2 1.912(7) 4_554
Li1 O2 1.912(7) .
Li1 O1 1.942(7) 3
Li1 O1 1.942(7) 2_554
O1 C1 1.219(5) .
O1 Li1 1.942(7) 2
O2 C3 1.232(5) .
N2 C3 1.337(6) .
N2 C2 1.436(5) .
N2 C6 1.451(6) .
N1 C1 1.302(5) .
N1 H1A 0.8600 .
N1 H1B 0.8600 .
C1 C2 1.549(6) .
C2 C10 1.523(6) .
C2 H2 0.9800 .
C3 C4 1.497(7) .
C4 C5 1.517(8) .
C4 H4A 0.9700 .
C4 H4B 0.9700 .
C5 C7 1.5105(10) .
C5 C6 1.520(8) .
C5 C7' 1.604(13) .
C5 H5 0.9800 .
C6 H6C 0.9700 .
C6 H6D 0.9700 .
C7 C8 1.5100(10) .
C7 H7A 0.9700 .
C7 H7B 0.9700 .
C8 C9 1.5102(10) .
C8 H8A 0.9700 .
C8 H8B 0.9700 .
C9 H9A 0.9600 .
C9 H9B 0.9600 .
C9 H9C 0.9600 .
C7' C8' 1.527(16) .
C7' H71' 0.9700 .
C7' H72' 0.9700 .
C8' C9' 1.526(16) .
C8' H81' 0.9700 .
C8' H82' 0.9700 .
C9' H91' 0.9600 .
C9' H92' 0.9600 .
C9' H93' 0.9600 .
C10 C11 1.527(10) .
C10 H10A 0.9700 .
C10 H10B 0.9700 .
C11 H11A 0.9600 .
C11 H11B 0.9600 .
C11 H11C 0.9600 .
